data_4334072
loop_
_publ_author_name
'Daniel J. Hutchinson'
'Lyall R. Hanton'
'Stephen C. Moratti'

_publ_contact_author 'Hanton, Lyall R.'
_publ_contact_author_email lhanton@Chemistry.otago.ac.nz
_publ_section_title
;
 Influence of Terminal Acryloyl Arms on the Coordination Chemistry of a
 Ditopic Pyrimidine-Hydrazone Ligand: Comparison of Pb(II), Zn(II),
 Cu(II), and Ag(I) Complexes
;
_journal_name_full 'Inorganic Chemistry'
_journal_page_first 2716
_journal_page_last 2728
_journal_paper_doi 10.1021/ic3027978
_journal_volume 52
_journal_year 2013
_chemical_formula_moiety 'C68 H72 F18 N20 O28 S6 Zn4, 2(C F3 O3 S), 2(O)'
_chemical_formula_sum 'C35 H36 F12 N10 O18 S4 Zn2'
_chemical_formula_weight 1371.72
_chemical_name_systematic
;
 ?
;
_space_group_IT_number 2
_symmetry_cell_setting triclinic
_symmetry_space_group_name_Hall '-P 1'
_symmetry_space_group_name_H-M 'P -1'
_atom_sites_solution_hydrogens geom
_atom_sites_solution_primary direct
_atom_sites_solution_secondary difmap
_audit_creation_method SHELXL-97
_cell_angle_alpha 92.881(3)
_cell_angle_beta 108.955(3)
_cell_angle_gamma 98.791(3)
_cell_formula_units_Z 2
_cell_length_a 11.7789(6)
_cell_length_b 14.4891(7)
_cell_length_c 17.0456(9)
_cell_measurement_reflns_used 6587
_cell_measurement_temperature 90(2)
_cell_measurement_theta_max 26.24
_cell_measurement_theta_min 2.47
_cell_volume 2703.5(2)
_computing_cell_refinement 'Bruker SMART'
_computing_data_collection 'Bruker SMART'
_computing_data_reduction 'Bruker SAINT'
_computing_molecular_graphics 'Bruker SHELXTL'
_computing_publication_material 'Bruker SHELXTL'
_computing_structure_refinement 'SHELXL-97 (Sheldrick, 1997)'
_computing_structure_solution 'SIR97 (Altomare et al., 1999)'
_diffrn_ambient_temperature 90(2)
_diffrn_measured_fraction_theta_full 0.987
_diffrn_measured_fraction_theta_max 0.987
_diffrn_measurement_device_type 'Bruker APEX-II CCD'
_diffrn_measurement_method '\f and \w scans'
_diffrn_radiation_monochromator graphite
_diffrn_radiation_source 'fine-focus sealed tube'
_diffrn_radiation_type MoK\a
_diffrn_radiation_wavelength 0.71069
_diffrn_reflns_av_R_equivalents 0.0482
_diffrn_reflns_av_sigmaI/netI 0.0906
_diffrn_reflns_limit_h_max 13
_diffrn_reflns_limit_h_min -14
_diffrn_reflns_limit_k_max 17
_diffrn_reflns_limit_k_min -17
_diffrn_reflns_limit_l_max 20
_diffrn_reflns_limit_l_min -20
_diffrn_reflns_number 19039
_diffrn_reflns_theta_full 25.50
_diffrn_reflns_theta_max 25.50
_diffrn_reflns_theta_min 2.01
_diffrn_standards_number 0
_exptl_absorpt_coefficient_mu 1.159
_exptl_absorpt_correction_T_max 0.947
_exptl_absorpt_correction_T_min 0.758
_exptl_absorpt_correction_type multi-scan
_exptl_absorpt_process_details 'SADABS (Bruker, 2004)'
_exptl_crystal_colour yellow
_exptl_crystal_density_diffrn 1.685
_exptl_crystal_description rod
_exptl_crystal_F_000 1384
_exptl_crystal_size_max 0.67
_exptl_crystal_size_mid 0.21
_exptl_crystal_size_min 0.05
_refine_diff_density_max 3.526
_refine_diff_density_min -0.946
_refine_diff_density_rms 0.151
_refine_ls_extinction_method none
_refine_ls_goodness_of_fit_ref 1.116
_refine_ls_hydrogen_treatment mixed
_refine_ls_matrix_type full
_refine_ls_number_parameters 741
_refine_ls_number_reflns 9934
_refine_ls_number_restraints 19
_refine_ls_restrained_S_all 1.119
_refine_ls_R_factor_all 0.1287
_refine_ls_R_factor_gt 0.1055
_refine_ls_shift/su_max 0.000
_refine_ls_shift/su_mean 0.000
_refine_ls_structure_factor_coef Fsqd
_refine_ls_weighting_details 'calc w=1/[\s^2^(Fo^2^)+(0.0709P)^2^+30.7576P] where P=(Fo^2^+2Fc^2^)/3'
_refine_ls_weighting_scheme calc
_refine_ls_wR_factor_gt 0.2361
_refine_ls_wR_factor_ref 0.2511
_reflns_number_gt 7905
_reflns_number_total 9934
_reflns_threshold_expression >2\s(I)
_cod_data_source_file ic3027978_si_001_5.cif
_cod_data_source_block Complex_4(djh816)
_cod_original_cell_volume 2703.5(4)
_cod_original_sg_symbol_H-M 'P -1 '
_cod_database_code 4334072

loop_
_symmetry_equiv_pos_as_xyz
'x, y, z'
'-x, -y, -z'

loop_
_atom_site_label
_atom_site_type_symbol
_atom_site_fract_x
_atom_site_fract_y
_atom_site_fract_z
_atom_site_U_iso_or_equiv
_atom_site_adp_type
_atom_site_occupancy
_atom_site_symmetry_multiplicity
_atom_site_calc_flag
_atom_site_refinement_flags
C1 C 0.3855(15) 0.1457(13) 0.2908(9) 0.085(5) Uani 1 1 d .
H1A H 0.3308 0.0917 0.2627 0.102 Uiso 1 1 calc R
H1B H 0.3589 0.1933 0.3150 0.102 Uiso 1 1 calc R
C2 C 0.5001(13) 0.1549(11) 0.2961(8) 0.070(4) Uani 1 1 d .
H2 H 0.5548 0.2089 0.3242 0.084 Uiso 1 1 calc R
C3 C 0.5427(10) 0.0796(9) 0.2577(7) 0.049(3) Uani 1 1 d .
C4 C 0.7128(9) 0.0257(6) 0.2391(7) 0.037(2) Uani 1 1 d .
H4A H 0.6728 -0.0359 0.2450 0.045 Uiso 1 1 calc R
H4B H 0.7992 0.0317 0.2700 0.045 Uiso 1 1 calc R
C5 C 0.6954(8) 0.0335(6) 0.1492(7) 0.034(2) Uani 1 1 d .
C6 C 0.6536(9) 0.1102(6) 0.1099(7) 0.037(2) Uani 1 1 d .
H6 H 0.6389 0.1594 0.1403 0.045 Uiso 1 1 calc R
C7 C 0.6344(9) 0.1123(6) 0.0266(7) 0.041(2) Uani 1 1 d .
H7 H 0.6070 0.1633 0.0001 0.050 Uiso 1 1 calc R
C8 C 0.6556(8) 0.0392(6) -0.0183(6) 0.033(2) Uani 1 1 d .
H8 H 0.6427 0.0397 -0.0750 0.040 Uiso 1 1 calc R
C9 C 0.6967(8) -0.0352(6) 0.0235(6) 0.0279(19) Uani 1 1 d .
C10 C 0.7154(8) -0.1168(6) -0.0224(6) 0.0299(19) Uani 1 1 d .
H10 H 0.7001 -0.1195 -0.0796 0.036 Uiso 1 1 calc R
C11 C 0.7564(8) -0.2709(6) -0.1053(5) 0.0284(19) Uani 1 1 d .
H11A H 0.6723 -0.2730 -0.1379 0.043 Uiso 1 1 calc R
H11B H 0.7819 -0.3274 -0.1196 0.043 Uiso 1 1 calc R
H11C H 0.8057 -0.2177 -0.1168 0.043 Uiso 1 1 calc R
C12 C 0.8140(7) -0.3272(5) 0.0360(5) 0.0196(16) Uani 1 1 d .
C13 C 0.8301(7) -0.4156(5) 0.0061(5) 0.0211(16) Uani 1 1 d .
H13 H 0.8171 -0.4317 -0.0500 0.025 Uiso 1 1 calc R
C14 C 0.8663(7) -0.4763(5) 0.0655(5) 0.0189(16) Uani 1 1 d .
C15 C 0.8799(7) -0.3665(6) 0.1713(5) 0.0228(17) Uani 1 1 d .
C16 C 0.9138(8) -0.3361(6) 0.2620(5) 0.0270(18) Uani 1 1 d .
H16A H 0.9641 -0.2749 0.2750 0.041 Uiso 1 1 calc R
H16B H 0.9580 -0.3800 0.2938 0.041 Uiso 1 1 calc R
H16C H 0.8412 -0.3339 0.2755 0.041 Uiso 1 1 calc R
C17 C 0.8470(8) -0.6083(6) -0.0423(5) 0.0293(19) Uani 1 1 d .
H17A H 0.9127 -0.6350 -0.0504 0.044 Uiso 1 1 calc R
H17B H 0.8268 -0.5616 -0.0800 0.044 Uiso 1 1 calc R
H17C H 0.7769 -0.6569 -0.0530 0.044 Uiso 1 1 calc R
C18 C 0.9243(7) -0.7060(6) 0.0948(5) 0.0234(17) Uani 1 1 d .
H18 H 0.9088 -0.7362 0.0419 0.028 Uiso 1 1 calc R
C19 C 0.9603(7) -0.7535(5) 0.1692(5) 0.0220(17) Uani 1 1 d .
C20 C 0.9892(8) -0.8433(6) 0.1654(5) 0.0259(18) Uani 1 1 d .
H20 H 0.9801 -0.8757 0.1146 0.031 Uiso 1 1 calc R
C21 C 1.0319(8) -0.8832(6) 0.2399(5) 0.0296(19) Uani 1 1 d .
H21 H 1.0509 -0.9432 0.2394 0.035 Uiso 1 1 calc R
C22 C 1.0457(8) -0.8330(6) 0.3136(6) 0.032(2) Uani 1 1 d .
H22 H 1.0760 -0.8582 0.3637 0.039 Uiso 1 1 calc R
C23 C 1.0142(8) -0.7442(6) 0.3137(5) 0.0263(18) Uani 1 1 d .
C24 C 1.0250(8) -0.6914(6) 0.3937(5) 0.0272(18) Uani 1 1 d .
H24A H 1.1003 -0.6971 0.4369 0.033 Uiso 1 1 calc R
H24B H 1.0242 -0.6254 0.3870 0.033 Uiso 1 1 calc R
C25 C 0.9125(10) -0.6936(8) 0.4832(7) 0.045(3) Uani 1 1 d .
C26 C 0.8055(12) -0.7438(12) 0.5008(9) 0.074(4) Uani 1 1 d .
H26 H 0.7588 -0.7975 0.4665 0.088 Uiso 1 1 calc R
C27 C 0.7760(14) -0.7141(11) 0.5628(10) 0.082(5) Uani 1 1 d .
H27A H 0.8223 -0.6604 0.5974 0.098 Uiso 1 1 calc R
H27B H 0.7086 -0.7464 0.5730 0.098 Uiso 1 1 calc R
C28 C 1.1845(9) -0.1542(7) 0.1874(7) 0.041(2) Uani 1 1 d .
C29 C 1.3140(8) -0.5414(8) 0.3429(6) 0.039(2) Uani 1 1 d .
C30 C 0.5518(10) -0.5457(8) 0.1360(10) 0.063(4) Uani 1 1 d .
C32 C 0.5606(10) -0.2715(8) 0.1787(7) 0.045(3) Uani 1 1 d .
C33 C 0.4675(10) -0.3246(9) 0.2061(9) 0.062(3) Uani 1 1 d .
H33A H 0.4285 -0.3802 0.1681 0.092 Uiso 1 1 calc R
H33B H 0.4079 -0.2866 0.2072 0.092 Uiso 1 1 calc R
H33C H 0.5048 -0.3419 0.2610 0.092 Uiso 1 1 calc R
C34 C 0.8125(8) -0.5212(6) 0.3659(6) 0.032(2) Uani 1 1 d .
C35 C 0.7540(10) -0.4996(9) 0.4267(7) 0.051(3) Uani 1 1 d .
H35A H 0.6795 -0.5437 0.4154 0.077 Uiso 1 1 calc R
H35B H 0.7363 -0.4371 0.4226 0.077 Uiso 1 1 calc R
H35C H 0.8078 -0.5038 0.4819 0.077 Uiso 1 1 calc R
N1 N 0.7180(6) -0.0388(5) 0.1061(5) 0.0288(16) Uani 1 1 d .
N2 N 0.7535(6) -0.1842(4) 0.0187(4) 0.0220(14) Uani 1 1 d .
N3 N 0.7705(6) -0.2628(5) -0.0172(4) 0.0243(15) Uani 1 1 d .
N4 N 0.8403(6) -0.3032(4) 0.1186(4) 0.0212(14) Uani 1 1 d .
N5 N 0.8904(6) -0.4529(4) 0.1472(4) 0.0204(14) Uani 1 1 d .
N6 N 0.8837(6) -0.5656(4) 0.0424(4) 0.0202(14) Uani 1 1 d .
N7 N 0.9151(6) -0.6196(4) 0.1063(4) 0.0195(14) Uani 1 1 d .
N8 N 0.9706(6) -0.7062(4) 0.2424(4) 0.0214(14) Uani 1 1 d .
N9 N 0.6348(8) -0.2333(6) 0.1606(6) 0.043(2) Uani 1 1 d .
N10 N 0.8584(7) -0.5371(5) 0.3200(4) 0.0245(15) Uani 1 1 d .
O1 O 0.4795(7) 0.0096(7) 0.2168(5) 0.060(2) Uani 1 1 d .
O2 O 0.6642(6) 0.0970(5) 0.2746(5) 0.0454(18) Uani 1 1 d .
O3 O 0.9218(6) -0.7325(5) 0.4151(4) 0.0373(15) Uani 1 1 d .
O4 O 1.0170(7) -0.3740(5) 0.4723(5) 0.0492(19) Uani 1 1 d .
O11 O 0.9808(5) -0.0944(4) 0.1550(4) 0.0271(13) Uani 1 1 d .
O12 O 1.1373(6) -0.0069(4) 0.1114(4) 0.0341(15) Uani 1 1 d .
O13 O 1.0306(6) -0.1614(4) 0.0398(4) 0.0331(14) Uani 1 1 d .
O21 O 1.0991(5) -0.5047(4) 0.2951(3) 0.0235(12) Uani 1 1 d .
O22 O 1.2594(7) -0.3917(5) 0.2767(5) 0.051(2) Uani 1 1 d .
O23 O 1.1864(6) -0.5401(5) 0.1891(4) 0.0407(16) Uani 1 1 d .
O31 O 0.7211(5) -0.6431(4) 0.1693(4) 0.0285(13) Uani 1 1 d .
O32 O 0.6201(8) -0.6193(6) 0.0235(5) 0.061(2) Uani 1 1 d .
O33 O 0.5131(6) -0.7217(4) 0.0987(5) 0.048(2) Uani 1 1 d .
O41 O 0.699(2) -0.2991(14) 0.399(2) 0.34(2) Uani 1 1 d .
O42 O 0.8151(18) -0.1664(12) 0.4893(8) 0.179(8) Uani 1 1 d .
O43 O 0.7012(16) -0.1735(16) 0.3523(8) 0.202(11) Uani 1 1 d .
F11 F 1.2344(6) -0.1031(5) 0.2600(4) 0.0647(19) Uani 1 1 d .
F12 F 1.1313(6) -0.2377(4) 0.1992(5) 0.0599(19) Uani 1 1 d .
F13 F 1.2715(5) -0.1683(4) 0.1563(4) 0.0511(16) Uani 1 1 d .
F21 F 1.3369(6) -0.5017(6) 0.4200(4) 0.069(2) Uani 1 1 d .
F22 F 1.2742(6) -0.6320(5) 0.3391(5) 0.072(2) Uani 1 1 d .
F23 F 1.4203(5) -0.5320(5) 0.3291(4) 0.0597(18) Uani 1 1 d .
F31 F 0.6255(6) -0.4645(4) 0.1404(7) 0.106(4) Uani 1 1 d .
F32 F 0.5422(8) -0.5575(6) 0.2123(5) 0.083(3) Uani 1 1 d .
F33 F 0.4414(6) -0.5389(5) 0.0836(6) 0.086(3) Uani 1 1 d .
S1 S 1.07155(18) -0.09786(14) 0.11425(13) 0.0236(4) Uani 1 1 d .
S2 S 1.20422(19) -0.48799(15) 0.26667(13) 0.0258(5) Uani 1 1 d .
S3 S 0.6070(2) -0.64321(17) 0.10266(17) 0.0384(6) Uani 1 1 d .
S4 S 0.7151(4) -0.2018(3) 0.4229(2) 0.0711(10) Uani 1 1 d D
Zn1 Zn 0.79905(9) -0.16449(6) 0.14739(6) 0.0257(3) Uani 1 1 d .
Zn2 Zn 0.91800(8) -0.56921(6) 0.22368(6) 0.0198(2) Uani 1 1 d .
O5 O 0.8666(8) -0.1267(5) 0.2708(5) 0.0488(19) Uani 1 1 d D
H5A H 0.924(7) -0.106(10) 0.313(4) 0.073 Uiso 1 1 d D
H5B H 0.817(7) -0.132(9) 0.294(6) 0.073 Uiso 1 1 d D
C31 C 0.5903(19) -0.188(2) 0.4564(15) 0.39(3) Uani 1 1 d DU
F43 F 0.585(2) -0.249(3) 0.5116(15) 0.62(5) Uani 1 1 d D
F42 F 0.4886(12) -0.212(3) 0.3933(12) 0.48(3) Uani 1 1 d D
F41 F 0.608(2) -0.100(2) 0.489(2) 0.43(2) Uani 1 1 d D
O6 O 1.091(2) -0.0555(10) 0.3924(15) 0.246(12) Uani 1 1 d .

loop_
_atom_site_aniso_label
_atom_site_aniso_U_11
_atom_site_aniso_U_22
_atom_site_aniso_U_33
_atom_site_aniso_U_23
_atom_site_aniso_U_13
_atom_site_aniso_U_12
C1 0.093(12) 0.116(13) 0.075(10) 0.017(9) 0.049(9) 0.061(10)
C2 0.066(9) 0.090(10) 0.049(7) -0.013(7) 0.004(6) 0.043(8)
C3 0.037(6) 0.063(8) 0.049(7) -0.004(6) 0.015(5) 0.016(5)
C4 0.038(5) 0.023(5) 0.056(6) 0.004(4) 0.023(5) 0.006(4)
C5 0.022(4) 0.026(5) 0.056(6) 0.007(4) 0.015(4) 0.000(4)
C6 0.034(5) 0.022(5) 0.057(7) 0.007(4) 0.014(5) 0.009(4)
C7 0.031(5) 0.023(5) 0.069(8) 0.019(5) 0.013(5) 0.008(4)
C8 0.029(5) 0.026(5) 0.047(6) 0.018(4) 0.014(4) 0.006(4)
C9 0.028(5) 0.024(4) 0.035(5) 0.010(4) 0.014(4) 0.005(4)
C10 0.028(5) 0.029(5) 0.033(5) 0.013(4) 0.011(4) 0.001(4)
C11 0.027(4) 0.033(5) 0.028(5) 0.014(4) 0.012(4) 0.006(4)
C12 0.013(4) 0.019(4) 0.026(4) 0.008(3) 0.008(3) -0.002(3)
C13 0.020(4) 0.023(4) 0.022(4) 0.006(3) 0.009(3) 0.004(3)
C14 0.013(4) 0.020(4) 0.023(4) -0.001(3) 0.008(3) -0.002(3)
C15 0.022(4) 0.023(4) 0.029(4) 0.008(3) 0.016(4) 0.001(3)
C16 0.041(5) 0.016(4) 0.024(4) 0.004(3) 0.013(4) 0.001(4)
C17 0.036(5) 0.031(5) 0.022(4) 0.003(4) 0.012(4) 0.003(4)
C18 0.025(4) 0.026(4) 0.018(4) -0.008(3) 0.008(3) 0.002(3)
C19 0.023(4) 0.016(4) 0.026(4) -0.006(3) 0.012(3) -0.002(3)
C20 0.028(4) 0.023(4) 0.030(5) -0.006(3) 0.016(4) 0.002(3)
C21 0.035(5) 0.020(4) 0.032(5) 0.002(4) 0.008(4) 0.010(4)
C22 0.035(5) 0.030(5) 0.034(5) 0.008(4) 0.012(4) 0.010(4)
C23 0.024(4) 0.026(4) 0.027(5) 0.003(3) 0.007(4) 0.002(3)
C24 0.028(4) 0.023(4) 0.032(5) 0.004(4) 0.012(4) 0.005(4)
C25 0.040(6) 0.057(7) 0.041(6) 0.012(5) 0.018(5) 0.013(5)
C26 0.051(8) 0.108(12) 0.064(9) -0.009(8) 0.034(7) -0.005(7)
C27 0.073(10) 0.090(11) 0.099(12) 0.015(9) 0.058(9) 0.001(8)
C28 0.039(6) 0.039(6) 0.045(6) 0.014(5) 0.014(5) 0.007(4)
C29 0.026(5) 0.062(7) 0.031(5) 0.014(5) 0.012(4) 0.011(5)
C30 0.036(6) 0.034(6) 0.116(12) 0.001(6) 0.025(7) 0.003(5)
C32 0.037(6) 0.051(6) 0.051(7) 0.013(5) 0.016(5) 0.016(5)
C33 0.038(6) 0.065(8) 0.087(10) 0.035(7) 0.026(6) 0.010(6)
C34 0.029(5) 0.027(5) 0.037(5) 0.010(4) 0.007(4) 0.005(4)
C35 0.049(6) 0.067(8) 0.045(6) -0.010(5) 0.032(5) -0.001(6)
N1 0.023(4) 0.016(3) 0.046(5) 0.002(3) 0.012(3) -0.002(3)
N2 0.019(3) 0.018(3) 0.028(4) 0.006(3) 0.008(3) -0.002(3)
N3 0.026(4) 0.023(4) 0.026(4) 0.008(3) 0.011(3) 0.006(3)
N4 0.021(3) 0.014(3) 0.026(4) 0.003(3) 0.007(3) -0.002(3)
N5 0.025(3) 0.018(3) 0.021(3) 0.005(3) 0.011(3) 0.002(3)
N6 0.023(3) 0.020(3) 0.020(3) 0.001(3) 0.010(3) 0.002(3)
N7 0.019(3) 0.021(3) 0.018(3) 0.003(3) 0.006(3) 0.002(3)
N8 0.015(3) 0.019(3) 0.029(4) -0.001(3) 0.009(3) -0.002(3)
N9 0.048(5) 0.034(4) 0.070(6) 0.019(4) 0.047(5) 0.015(4)
N10 0.037(4) 0.022(4) 0.022(4) 0.002(3) 0.021(3) 0.006(3)
O1 0.035(4) 0.087(6) 0.051(5) -0.009(4) 0.012(4) -0.002(4)
O2 0.041(4) 0.037(4) 0.053(5) -0.007(3) 0.007(3) 0.013(3)
O3 0.032(4) 0.050(4) 0.030(3) 0.001(3) 0.015(3) -0.001(3)
O4 0.057(5) 0.055(5) 0.040(4) -0.007(4) 0.026(4) 0.003(4)
O11 0.024(3) 0.021(3) 0.037(3) -0.003(2) 0.015(3) -0.003(2)
O12 0.033(3) 0.020(3) 0.054(4) 0.004(3) 0.022(3) -0.001(3)
O13 0.034(3) 0.029(3) 0.038(4) -0.004(3) 0.017(3) 0.003(3)
O21 0.023(3) 0.022(3) 0.025(3) 0.000(2) 0.009(2) 0.002(2)
O22 0.048(4) 0.033(4) 0.086(6) 0.010(4) 0.044(4) 0.000(3)
O23 0.041(4) 0.053(4) 0.032(4) 0.001(3) 0.018(3) 0.008(3)
O31 0.021(3) 0.026(3) 0.039(4) 0.006(3) 0.010(3) 0.005(2)
O32 0.057(5) 0.077(6) 0.059(5) 0.015(4) 0.036(4) 0.000(4)
O33 0.023(3) 0.024(3) 0.097(6) 0.002(3) 0.019(4) 0.002(3)
O41 0.17(2) 0.102(14) 0.61(6) 0.06(2) -0.08(3) 0.037(14)
O42 0.229(19) 0.162(15) 0.074(9) -0.019(9) -0.058(10) 0.070(14)
O43 0.166(15) 0.31(3) 0.055(8) 0.026(11) 0.008(9) -0.114(16)
F11 0.057(4) 0.083(5) 0.040(4) 0.006(3) -0.001(3) 0.007(4)
F12 0.049(4) 0.050(4) 0.093(5) 0.046(4) 0.031(4) 0.017(3)
F13 0.037(3) 0.049(4) 0.080(5) 0.027(3) 0.027(3) 0.023(3)
F21 0.045(4) 0.144(7) 0.023(3) 0.015(4) 0.010(3) 0.034(4)
F22 0.057(4) 0.056(4) 0.120(7) 0.050(4) 0.038(4) 0.028(4)
F23 0.034(3) 0.097(5) 0.060(4) 0.023(4) 0.024(3) 0.026(3)
F31 0.036(4) 0.024(3) 0.255(12) 0.017(5) 0.045(6) 0.002(3)
F32 0.083(6) 0.094(6) 0.082(6) -0.024(5) 0.051(5) 0.000(5)
F33 0.027(3) 0.050(4) 0.172(9) 0.041(5) 0.015(4) 0.010(3)
S1 0.0234(10) 0.0180(10) 0.0301(11) 0.0015(8) 0.0116(9) 0.0004(8)
S2 0.0262(11) 0.0263(11) 0.0273(11) 0.0050(8) 0.0136(9) 0.0011(8)
S3 0.0281(12) 0.0305(12) 0.0546(16) 0.0082(11) 0.0116(11) 0.0029(10)
S4 0.079(2) 0.082(3) 0.064(2) 0.0337(19) 0.0342(19) 0.020(2)
Zn1 0.0283(5) 0.0185(5) 0.0351(6) 0.0065(4) 0.0165(4) 0.0041(4)
Zn2 0.0238(5) 0.0161(4) 0.0211(5) 0.0027(3) 0.0096(4) 0.0032(4)
O5 0.079(6) 0.042(4) 0.047(4) 0.010(4) 0.043(4) 0.021(4)
C31 0.39(3) 0.39(3) 0.39(3) 0.041(3) 0.131(9) 0.069(5)
F43 0.48(5) 1.07(11) 0.21(3) 0.02(4) 0.20(3) -0.37(6)
F42 0.083(11) 1.14(10) 0.20(2) 0.04(4) 0.068(13) 0.07(3)
F41 0.24(3) 0.41(5) 0.66(7) 0.00(5) 0.12(4) 0.20(3)
O6 0.35(3) 0.055(9) 0.26(2) 0.026(12) 0.01(2) 0.031(14)

loop_
_atom_type_symbol
_atom_type_description
_atom_type_scat_dispersion_real
_atom_type_scat_dispersion_imag
_atom_type_scat_source
C C 0.0033 0.0016 'International Tables Vol C Tables 4.2.6.8 and 6.1.1.4'
H H 0.0000 0.0000 'International Tables Vol C Tables 4.2.6.8 and 6.1.1.4'
N N 0.0061 0.0033 'International Tables Vol C Tables 4.2.6.8 and 6.1.1.4'
O O 0.0106 0.0060 'International Tables Vol C Tables 4.2.6.8 and 6.1.1.4'
F F 0.0171 0.0103 'International Tables Vol C Tables 4.2.6.8 and 6.1.1.4'
S S 0.1246 0.1234 'International Tables Vol C Tables 4.2.6.8 and 6.1.1.4'
Zn Zn 0.2839 1.4301 'International Tables Vol C Tables 4.2.6.8 and 6.1.1.4'

loop_
_geom_angle_atom_site_label_1
_geom_angle_atom_site_label_2
_geom_angle_atom_site_label_3
_geom_angle
_geom_angle_site_symmetry_1
C2 C1 H1A 120.0 .
C2 C1 H1B 120.0 .
H1A C1 H1B 120.0 .
C1 C2 C3 120.1(14) .
C1 C2 H2 119.9 .
C3 C2 H2 119.9 .
O1 C3 O2 122.0(10) .
O1 C3 C2 125.6(11) .
O2 C3 C2 112.4(10) .
O2 C4 C5 112.3(8) .
O2 C4 H4A 109.1 .
C5 C4 H4A 109.1 .
O2 C4 H4B 109.1 .
C5 C4 H4B 109.1 .
H4A C4 H4B 107.9 .
N1 C5 C6 121.1(9) .
N1 C5 C4 117.2(8) .
C6 C5 C4 121.7(9) .
C7 C6 C5 119.5(9) .
C7 C6 H6 120.2 .
C5 C6 H6 120.2 .
C6 C7 C8 120.1(9) .
C6 C7 H7 119.9 .
C8 C7 H7 119.9 .
C7 C8 C9 118.1(9) .
C7 C8 H8 120.9 .
C9 C8 H8 120.9 .
N1 C9 C8 123.2(8) .
N1 C9 C10 116.7(7) .
C8 C9 C10 120.1(8) .
N2 C10 C9 118.1(8) .
N2 C10 H10 121.0 .
C9 C10 H10 121.0 .
N3 C11 H11A 109.5 .
N3 C11 H11B 109.5 .
H11A C11 H11B 109.5 .
N3 C11 H11C 109.5 .
H11A C11 H11C 109.5 .
H11B C11 H11C 109.5 .
N4 C12 N3 117.2(7) .
N4 C12 C13 121.1(7) .
N3 C12 C13 121.6(7) .
C14 C13 C12 115.8(7) .
C14 C13 H13 122.1 .
C12 C13 H13 122.1 .
N5 C14 C13 122.9(7) .
N5 C14 N6 116.8(7) .
C13 C14 N6 120.3(7) .
N5 C15 N4 124.1(7) .
N5 C15 C16 119.3(7) .
N4 C15 C16 116.6(7) .
C15 C16 H16A 109.5 .
C15 C16 H16B 109.5 .
H16A C16 H16B 109.5 .
C15 C16 H16C 109.5 .
H16A C16 H16C 109.5 .
H16B C16 H16C 109.5 .
N6 C17 H17A 109.5 .
N6 C17 H17B 109.5 .
H17A C17 H17B 109.5 .
N6 C17 H17C 109.5 .
H17A C17 H17C 109.5 .
H17B C17 H17C 109.5 .
N7 C18 C19 115.8(7) .
N7 C18 H18 122.1 .
C19 C18 H18 122.1 .
N8 C19 C20 121.7(8) .
N8 C19 C18 117.6(7) .
C20 C19 C18 120.6(7) .
C21 C20 C19 118.3(8) .
C21 C20 H20 120.9 .
C19 C20 H20 120.9 .
C22 C21 C20 119.2(8) .
C22 C21 H21 120.4 .
C20 C21 H21 120.4 .
C21 C22 C23 120.1(8) .
C21 C22 H22 119.9 .
C23 C22 H22 119.9 .
N8 C23 C22 121.1(8) .
N8 C23 C24 119.0(8) .
C22 C23 C24 119.9(8) .
O3 C24 C23 106.2(7) .
O3 C24 H24A 110.5 .
C23 C24 H24A 110.5 .
O3 C24 H24B 110.5 .
C23 C24 H24B 110.5 .
H24A C24 H24B 108.7 .
O4 C25 O3 125.2(9) 2_746
O4 C25 C26 123.9(11) 2_746
O3 C25 C26 110.9(10) .
C27 C26 C25 121.0(14) .
C27 C26 H26 119.5 .
C25 C26 H26 119.5 .
C26 C27 H27A 120.0 .
C26 C27 H27B 120.0 .
H27A C27 H27B 120.0 .
F11 C28 F12 108.4(9) .
F11 C28 F13 109.4(9) .
F12 C28 F13 107.6(8) .
F11 C28 S1 111.4(7) .
F12 C28 S1 109.7(7) .
F13 C28 S1 110.2(7) .
F22 C29 F21 109.1(9) .
F22 C29 F23 107.0(9) .
F21 C29 F23 107.1(8) .
F22 C29 S2 110.6(7) .
F21 C29 S2 111.4(7) .
F23 C29 S2 111.4(7) .
F31 C30 F33 107.0(10) .
F31 C30 F32 109.2(12) .
F33 C30 F32 107.9(10) .
F31 C30 S3 112.0(9) .
F33 C30 S3 111.6(10) .
F32 C30 S3 109.0(9) .
N9 C32 C33 176.7(12) .
C32 C33 H33A 109.5 .
C32 C33 H33B 109.5 .
H33A C33 H33B 109.5 .
C32 C33 H33C 109.5 .
H33A C33 H33C 109.5 .
H33B C33 H33C 109.5 .
N10 C34 C35 179.3(11) .
C34 C35 H35A 109.5 .
C34 C35 H35B 109.5 .
H35A C35 H35B 109.5 .
C34 C35 H35C 109.5 .
H35A C35 H35C 109.5 .
H35B C35 H35C 109.5 .
C9 N1 C5 117.9(8) .
C9 N1 Zn1 110.3(5) .
C5 N1 Zn1 131.6(6) .
C10 N2 N3 123.0(7) .
C10 N2 Zn1 117.2(6) .
N3 N2 Zn1 119.8(5) .
N2 N3 C12 115.6(7) .
N2 N3 C11 120.0(6) .
C12 N3 C11 124.1(7) .
C15 N4 C12 117.9(7) .
C15 N4 Zn1 128.3(6) .
C12 N4 Zn1 113.6(5) .
C15 N5 C14 117.9(7) .
C15 N5 Zn2 126.9(5) .
C14 N5 Zn2 114.6(5) .
N7 N6 C14 114.4(6) .
N7 N6 C17 119.4(6) .
C14 N6 C17 124.8(7) .
C18 N7 N6 122.4(7) .
C18 N7 Zn2 117.7(5) .
N6 N7 Zn2 119.0(5) .
C23 N8 C19 119.5(7) .
C23 N8 Zn2 129.1(6) .
C19 N8 Zn2 111.2(5) .
C32 N9 Zn1 169.5(10) .
C34 N10 Zn2 171.9(7) .
C3 O2 C4 115.5(8) .
C25 O3 C24 115.6(8) .
S1 O11 Zn1 140.9(4) .
S2 O21 Zn2 127.3(3) .
S3 O31 Zn2 143.2(4) .
O13 S1 O12 116.9(4) .
O13 S1 O11 114.3(4) .
O12 S1 O11 113.2(4) .
O13 S1 C28 103.2(4) .
O12 S1 C28 104.4(4) .
O11 S1 C28 102.6(4) .
O22 S2 O23 116.5(4) .
O22 S2 O21 113.7(4) .
O23 S2 O21 113.9(4) .
O22 S2 C29 104.5(5) .
O23 S2 C29 104.3(5) .
O21 S2 C29 101.5(4) .
O33 S3 O31 113.3(4) .
O33 S3 O32 116.7(5) .
O31 S3 O32 114.6(4) .
O33 S3 C30 102.9(5) .
O31 S3 C30 103.5(5) .
O32 S3 C30 103.4(6) .
O43 S4 O42 121.1(12) .
O43 S4 O41 98.2(19) .
O42 S4 O41 115.5(12) .
O43 S4 C31 111.4(14) .
O42 S4 C31 104.7(12) .
O41 S4 C31 105.1(17) .
O5 Zn1 N2 169.7(3) .
O5 Zn1 N9 89.5(4) .
N2 Zn1 N9 100.3(3) .
O5 Zn1 O11 81.8(3) .
N2 Zn1 O11 88.6(2) .
N9 Zn1 O11 170.9(3) .
O5 Zn1 N4 110.1(3) .
N2 Zn1 N4 73.8(3) .
N9 Zn1 N4 88.9(3) .
O11 Zn1 N4 91.5(2) .
O5 Zn1 N1 99.4(3) .
N2 Zn1 N1 77.1(3) .
N9 Zn1 N1 92.0(3) .
O11 Zn1 N1 92.1(2) .
N4 Zn1 N1 150.5(3) .
N10 Zn2 N7 160.3(3) .
N10 Zn2 O21 91.1(3) .
N7 Zn2 O21 108.6(2) .
N10 Zn2 N8 105.5(3) .
N7 Zn2 N8 76.4(3) .
O21 Zn2 N8 89.3(2) .
N10 Zn2 N5 105.0(3) .
N7 Zn2 N5 73.9(2) .
O21 Zn2 N5 92.7(2) .
N8 Zn2 N5 149.3(2) .
N10 Zn2 O31 80.1(3) .
N7 Zn2 O31 80.3(2) .
O21 Zn2 O31 169.9(2) .
N8 Zn2 O31 88.3(2) .
N5 Zn2 O31 94.3(2) .
Zn1 O5 H5A 151(8) .
Zn1 O5 H5B 115(8) .
H5A O5 H5B 95(3) .
F42 C31 F41 112.7(18) .
F42 C31 F43 106.4(17) .
F41 C31 F43 112.0(19) .
F42 C31 S4 109.3(14) .
F41 C31 S4 107.8(15) .
F43 C31 S4 108.5(15) .

loop_
_geom_bond_atom_site_label_1
_geom_bond_atom_site_label_2
_geom_bond_distance
_geom_bond_site_symmetry_2
C1 C2 1.308(19) .
C1 H1A 0.9300 .
C1 H1B 0.9300 .
C2 C3 1.476(16) .
C2 H2 0.9300 .
C3 O1 1.196(13) .
C3 O2 1.345(13) .
C4 O2 1.450(11) .
C4 C5 1.492(14) .
C4 H4A 0.9700 .
C4 H4B 0.9700 .
C5 N1 1.358(12) .
C5 C6 1.398(13) .
C6 C7 1.367(15) .
C6 H6 0.9300 .
C7 C8 1.376(14) .
C7 H7 0.9300 .
C8 C9 1.384(12) .
C8 H8 0.9300 .
C9 N1 1.352(11) .
C9 C10 1.469(13) .
C10 N2 1.283(11) .
C10 H10 0.9300 .
C11 N3 1.454(10) .
C11 H11A 0.9600 .
C11 H11B 0.9600 .
C11 H11C 0.9600 .
C12 N4 1.353(10) .
C12 N3 1.374(10) .
C12 C13 1.417(11) .
C13 C14 1.380(11) .
C13 H13 0.9300 .
C14 N5 1.342(10) .
C14 N6 1.398(10) .
C15 N5 1.333(10) .
C15 N4 1.345(10) .
C15 C16 1.489(11) .
C16 H16A 0.9600 .
C16 H16B 0.9600 .
C16 H16C 0.9600 .
C17 N6 1.441(10) .
C17 H17A 0.9600 .
C17 H17B 0.9600 .
C17 H17C 0.9600 .
C18 N7 1.285(10) .
C18 C19 1.445(12) .
C18 H18 0.9300 .
C19 N8 1.354(10) .
C19 C20 1.397(11) .
C20 C21 1.395(12) .
C20 H20 0.9300 .
C21 C22 1.370(12) .
C21 H21 0.9300 .
C22 C23 1.392(12) .
C22 H22 0.9300 .
C23 N8 1.339(11) .
C23 C24 1.488(12) .
C24 O3 1.433(10) .
C24 H24A 0.9700 .
C24 H24B 0.9700 .
C25 O4 1.222(13) 2_746
C25 O3 1.309(12) .
C25 C26 1.481(16) .
C26 C27 1.289(18) .
C26 H26 0.9300 .
C27 H27A 0.9300 .
C27 H27B 0.9300 .
C28 F11 1.314(12) .
C28 F12 1.332(11) .
C28 F13 1.335(12) .
C28 S1 1.830(10) .
C29 F22 1.316(12) .
C29 F21 1.333(12) .
C29 F23 1.336(11) .
C29 S2 1.809(10) .
C30 F31 1.334(13) .
C30 F33 1.339(14) .
C30 F32 1.358(16) .
C30 S3 1.783(12) .
C32 N9 1.100(12) .
C32 C33 1.457(15) .
C33 H33A 0.9600 .
C33 H33B 0.9600 .
C33 H33C 0.9600 .
C34 N10 1.119(11) .
C34 C35 1.464(13) .
C35 H35A 0.9600 .
C35 H35B 0.9600 .
C35 H35C 0.9600 .
N1 Zn1 2.224(7) .
N2 N3 1.337(9) .
N2 Zn1 2.075(7) .
N4 Zn1 2.206(7) .
N5 Zn2 2.182(6) .
N6 N7 1.359(9) .
N7 Zn2 2.083(6) .
N8 Zn2 2.176(7) .
N9 Zn1 2.122(8) .
N10 Zn2 2.044(6) .
O4 C25 1.222(13) 2_746
O11 S1 1.457(6) .
O11 Zn1 2.185(5) .
O12 S1 1.434(6) .
O13 S1 1.429(6) .
O21 S2 1.462(6) .
O21 Zn2 2.120(6) .
O22 S2 1.422(7) .
O23 S2 1.425(7) .
O31 S3 1.451(6) .
O31 Zn2 2.265(6) .
O32 S3 1.459(8) .
O33 S3 1.443(7) .
O41 S4 1.41(2) .
O42 S4 1.350(14) .
O43 S4 1.259(14) .
S4 C31 1.774(18) .
Zn1 O5 2.005(8) .
O5 H5A 0.82(2) .
O5 H5B 0.80(2) .
C31 F42 1.308(18) .
C31 F41 1.321(18) .
C31 F43 1.323(18) .
